data_4074475
loop_
_publ_author_name
'Tsuji, Hayato'
'Inoue, Tomoyuki'
'Kaneta, Yasuhiro'
'Sase, Shohei'
'Kawachi, Atsushi'
'Tamao, Kohei'

_publ_section_title
;
 Synthesis, Structure, and Properties of 9-Phospha-10-silatriptycenes and
 their Derivatives
;
_journal_issue 26
_journal_name_full Organometallics
_journal_page_first 6142
_journal_paper_doi 10.1021/om060681s
_journal_volume 25
_journal_year 2006
_chemical_formula_moiety 'C94 H130 N2 O14 P2 Pt Si2'
_chemical_formula_sum 'C94 H130 N2 O14 P2 Pt Si2'
_chemical_formula_weight 1825.21
_chemical_melting_point_gt 573
_chemical_name_common cis-PtMe2(psit)2
_chemical_name_systematic
; 
cis-dimethybis(10-(4'-dimethylaminophenyl)-9-phsopha-
10-silatriptycene-kP)platinum 
;
_space_group_IT_number 2
_symmetry_cell_setting triclinic
_symmetry_space_group_name_Hall '-P 1'
_symmetry_space_group_name_H-M 'P -1'
_atom_sites_solution_hydrogens geom
_atom_sites_solution_primary direct
_atom_sites_solution_secondary difmap
_audit_creation_method SHELXL-97
_cell_angle_alpha 80.194(11)
_cell_angle_beta 69.414(10)
_cell_angle_gamma 78.327(11)
_cell_formula_units_Z 2
_cell_length_a 15.139(4)
_cell_length_b 16.748(4)
_cell_length_c 20.323(5)
_cell_measurement_temperature 173(2)
_cell_volume 4696(2)
_computing_cell_refinement 'CrystalClear (Rigaku Corp., 2000)'
_computing_data_collection 'CrystalClear (Rigaku Corp., 2000)'
_computing_data_reduction 'CrystalClear (Rigaku Corp., 2000)'
_computing_molecular_graphics 'ORTEP III (Burnett & Johnson, 1996)'
_computing_publication_material 'SHELXL97 and Yadokari-XG (Wakita, 2005)'
_computing_structure_refinement 'SHELXL-97 (Sheldrick, 1997)'
_computing_structure_solution SIR-97
_diffrn_ambient_temperature 173(2)
_diffrn_measured_fraction_theta_full 0.975
_diffrn_measured_fraction_theta_max 0.975
_diffrn_measurement_device_type
;
Saturn70 CCD (4x4 bin mode)
;
_diffrn_measurement_method \w
_diffrn_radiation_monochromator graphite
_diffrn_radiation_source 'fine-focus sealed tube'
_diffrn_radiation_type MoK\a
_diffrn_radiation_wavelength 0.71070
_diffrn_reflns_av_R_equivalents 0.0526
_diffrn_reflns_av_sigmaI/netI 0.0842
_diffrn_reflns_limit_h_max 18
_diffrn_reflns_limit_h_min -18
_diffrn_reflns_limit_k_max 17
_diffrn_reflns_limit_k_min -20
_diffrn_reflns_limit_l_max 24
_diffrn_reflns_limit_l_min -23
_diffrn_reflns_number 33086
_diffrn_reflns_theta_full 25.50
_diffrn_reflns_theta_max 25.50
_diffrn_reflns_theta_min 3.22
_exptl_absorpt_coefficient_mu 1.614
_exptl_absorpt_correction_T_max 0.7938
_exptl_absorpt_correction_T_min 0.7385
_exptl_absorpt_correction_type multi-scan
_exptl_absorpt_process_details '(Jacobson, 1998)'
_exptl_crystal_colour colorless
_exptl_crystal_density_diffrn 1.291
_exptl_crystal_density_method 'not measured'
_exptl_crystal_description prism
_exptl_crystal_F_000 1912
_exptl_crystal_size_max 0.20
_exptl_crystal_size_mid 0.15
_exptl_crystal_size_min 0.15
_refine_diff_density_max 1.086
_refine_diff_density_min -0.811
_refine_diff_density_rms 0.111
_refine_ls_extinction_method none
_refine_ls_goodness_of_fit_ref 1.064
_refine_ls_hydrogen_treatment constr
_refine_ls_matrix_type full
_refine_ls_number_parameters 1067
_refine_ls_number_reflns 17045
_refine_ls_number_restraints 0
_refine_ls_restrained_S_all 1.064
_refine_ls_R_factor_all 0.0673
_refine_ls_R_factor_gt 0.0516
_refine_ls_shift/su_max 0.001
_refine_ls_shift/su_mean 0.000
_refine_ls_structure_factor_coef Fsqd
_refine_ls_weighting_details 'calc w=1/[\s^2^(Fo^2^)+(0.0466P)^2^+3.2529P] where P=(Fo^2^+2Fc^2^)/3'
_refine_ls_weighting_scheme calc
_refine_ls_wR_factor_gt 0.1079
_refine_ls_wR_factor_ref 0.1161
_reflns_number_gt 14355
_reflns_number_total 17045
_reflns_threshold_expression >2sigma(I)
_cod_data_source_file om060681ssi20060728_115005.cif
_cod_data_source_block pt-1c
_cod_depositor_comments
;
The following automatic conversions were performed:

'_chemical_melting_point' tag was changed to
'_chemical_melting_point_gt' since the value was specified 'more
than' ('>') a certain temperature. The value '> 573' was changed to
'573' - it should be numeric and without a unit
designator.

'_exptl_absorpt_correction_type' value 'Multi-scan'
changed to 'multi-scan' according to
/home/saulius/struct/CIF-dictionaries/cif_core.dic dictionary named
'cif_core.dic' version 2.4.1 from 2010-06-29.

Automatic conversion script
Id: cif_fix_values 1715 2011-07-08 13:25:40Z adriana 
;
_cod_original_cell_volume 4696.4(19)
_cod_database_code 4074475

loop_
_symmetry_equiv_pos_as_xyz
'x, y, z'
'-x, -y, -z'

loop_
_atom_site_label
_atom_site_type_symbol
_atom_site_fract_x
_atom_site_fract_y
_atom_site_fract_z
_atom_site_U_iso_or_equiv
_atom_site_adp_type
_atom_site_occupancy
_atom_site_symmetry_multiplicity
_atom_site_calc_flag
_atom_site_refinement_flags
Pt1 Pt 0.192648(14) 0.298186(11) 0.314766(10) 0.01844(7) Uani 1 1 d .
C1 C 0.0796(4) 0.3855(3) 0.3675(3) 0.0312(13) Uani 1 1 d .
H1 H 0.0455 0.4143 0.3352 0.047 Uiso 1 1 calc R
H2 H 0.1053 0.4252 0.3833 0.047 Uiso 1 1 calc R
H3 H 0.0355 0.3577 0.4086 0.047 Uiso 1 1 calc R
C2 C 0.0763(4) 0.2515(3) 0.3058(3) 0.0260(12) Uani 1 1 d .
H4 H 0.0288 0.2431 0.3528 0.039 Uiso 1 1 calc R
H5 H 0.1000 0.1991 0.2854 0.039 Uiso 1 1 calc R
H6 H 0.0468 0.2908 0.2751 0.039 Uiso 1 1 calc R
P1 P 0.29218(9) 0.36163(7) 0.34368(7) 0.0176(3) Uani 1 1 d .
C3 C 0.3148(3) 0.4555(3) 0.2830(3) 0.0184(10) Uani 1 1 d .
C4 C 0.2777(3) 0.4691(3) 0.2276(3) 0.0202(11) Uani 1 1 d .
H7 H 0.2437 0.4301 0.2223 0.024 Uiso 1 1 calc R
C5 C 0.2902(3) 0.5396(3) 0.1799(3) 0.0201(11) Uani 1 1 d .
C6 C 0.3382(3) 0.5978(3) 0.1894(2) 0.0195(11) Uani 1 1 d .
C7 C 0.3748(3) 0.5829(3) 0.2454(3) 0.0213(11) Uani 1 1 d .
H8 H 0.4074 0.6225 0.2515 0.026 Uiso 1 1 calc R
C8 C 0.3650(3) 0.5115(3) 0.2929(2) 0.0176(10) Uani 1 1 d .
O1 O 0.2598(3) 0.5569(2) 0.12243(17) 0.0250(8) Uani 1 1 d .
C9 C 0.2064(4) 0.5009(3) 0.1115(3) 0.0268(12) Uani 1 1 d .
H9 H 0.2380 0.4432 0.1191 0.032 Uiso 1 1 calc R
C10 C 0.1053(4) 0.5111(4) 0.1615(3) 0.0418(15) Uani 1 1 d .
H10 H 0.1057 0.5035 0.2103 0.063 Uiso 1 1 calc R
H11 H 0.0716 0.4703 0.1553 0.063 Uiso 1 1 calc R
H12 H 0.0727 0.5663 0.1516 0.063 Uiso 1 1 calc R
C11 C 0.2117(4) 0.5210(4) 0.0349(3) 0.0351(14) Uani 1 1 d .
H13 H 0.1850 0.5787 0.0266 0.053 Uiso 1 1 calc R
H14 H 0.1750 0.4860 0.0240 0.053 Uiso 1 1 calc R
H15 H 0.2785 0.5112 0.0044 0.053 Uiso 1 1 calc R
O2 O 0.3549(3) 0.6663(2) 0.14144(18) 0.0265(8) Uani 1 1 d .
C12 C 0.2694(4) 0.7255(3) 0.1429(3) 0.0290(12) Uani 1 1 d .
H16 H 0.2125 0.6965 0.1618 0.035 Uiso 1 1 calc R
C13 C 0.2806(5) 0.7615(4) 0.0673(3) 0.0427(16) Uani 1 1 d .
H17 H 0.3372 0.7889 0.0481 0.064 Uiso 1 1 calc R
H18 H 0.2239 0.8013 0.0662 0.064 Uiso 1 1 calc R
H19 H 0.2881 0.7175 0.0387 0.064 Uiso 1 1 calc R
C14 C 0.2588(5) 0.7883(4) 0.1918(3) 0.0462(17) Uani 1 1 d .
H20 H 0.2542 0.7606 0.2392 0.069 Uiso 1 1 calc R
H21 H 0.2009 0.8281 0.1942 0.069 Uiso 1 1 calc R
H22 H 0.3146 0.8169 0.1736 0.069 Uiso 1 1 calc R
C15 C 0.2499(3) 0.3986(3) 0.4317(2) 0.0176(10) Uani 1 1 d .
C16 C 0.1780(3) 0.3639(3) 0.4862(3) 0.0204(11) Uani 1 1 d .
H23 H 0.1475 0.3254 0.4762 0.024 Uiso 1 1 calc R
C17 C 0.1501(4) 0.3838(3) 0.5540(3) 0.0245(12) Uani 1 1 d .
C18 C 0.1947(4) 0.4415(3) 0.5695(3) 0.0215(11) Uani 1 1 d .
C19 C 0.2680(4) 0.4741(3) 0.5154(3) 0.0228(11) Uani 1 1 d .
H24 H 0.2988 0.5120 0.5259 0.027 Uiso 1 1 calc R
C20 C 0.2989(4) 0.4535(3) 0.4455(3) 0.0195(11) Uani 1 1 d .
O3 O 0.0851(3) 0.3423(2) 0.60760(18) 0.0302(9) Uani 1 1 d .
C21 C -0.0107(4) 0.3900(4) 0.6323(4) 0.0479(19) Uani 1 1 d .
H25 H -0.0061 0.4443 0.6441 0.057 Uiso 1 1 calc R
C22 C -0.0638(7) 0.3417(5) 0.6974(5) 0.128(5) Uani 1 1 d .
H26 H -0.0669 0.2880 0.6860 0.192 Uiso 1 1 calc R
H27 H -0.1286 0.3710 0.7170 0.192 Uiso 1 1 calc R
H28 H -0.0308 0.3341 0.7323 0.192 Uiso 1 1 calc R
C23 C -0.0574(5) 0.4034(5) 0.5753(5) 0.081(3) Uani 1 1 d .
H29 H -0.0237 0.4398 0.5352 0.122 Uiso 1 1 calc R
H30 H -0.1243 0.4284 0.5946 0.122 Uiso 1 1 calc R
H31 H -0.0543 0.3506 0.5593 0.122 Uiso 1 1 calc R
O4 O 0.1632(3) 0.4567(2) 0.63870(18) 0.0293(9) Uani 1 1 d .
C24 C 0.2080(4) 0.5112(3) 0.6604(3) 0.0295(13) Uani 1 1 d .
H32 H 0.2790 0.4970 0.6397 0.035 Uiso 1 1 calc R
C25 C 0.1787(4) 0.4939(4) 0.7402(3) 0.0429(16) Uani 1 1 d .
H33 H 0.1089 0.5044 0.7605 0.064 Uiso 1 1 calc R
H34 H 0.2063 0.5297 0.7586 0.064 Uiso 1 1 calc R
H35 H 0.2020 0.4365 0.7531 0.064 Uiso 1 1 calc R
C26 C 0.1782(4) 0.5996(3) 0.6370(3) 0.0396(15) Uani 1 1 d .
H36 H 0.1925 0.6069 0.5856 0.059 Uiso 1 1 calc R
H37 H 0.2132 0.6343 0.6498 0.059 Uiso 1 1 calc R
H38 H 0.1095 0.6151 0.6602 0.059 Uiso 1 1 calc R
C27 C 0.4124(3) 0.3167(3) 0.3467(2) 0.0191(11) Uani 1 1 d .
C28 C 0.4430(4) 0.2334(3) 0.3437(2) 0.0229(11) Uani 1 1 d .
H39 H 0.4008 0.1995 0.3418 0.028 Uiso 1 1 calc R
C29 C 0.5342(4) 0.1985(3) 0.3436(3) 0.0254(12) Uani 1 1 d .
C30 C 0.5953(4) 0.2494(3) 0.3471(3) 0.0264(12) Uani 1 1 d .
C31 C 0.5618(3) 0.3328(3) 0.3536(2) 0.0230(11) Uani 1 1 d .
H40 H 0.6029 0.3661 0.3581 0.028 Uiso 1 1 calc R
C32 C 0.4706(3) 0.3690(3) 0.3537(2) 0.0196(11) Uani 1 1 d .
O5 O 0.5723(3) 0.1174(2) 0.3365(2) 0.0349(10) Uani 1 1 d .
C33 C 0.5093(4) 0.0600(3) 0.3430(3) 0.0362(14) Uani 1 1 d .
H41 H 0.4691 0.0822 0.3121 0.043 Uiso 1 1 calc R
C34 C 0.4453(5) 0.0444(4) 0.4186(3) 0.0467(17) Uani 1 1 d .
H42 H 0.4845 0.0195 0.4484 0.070 Uiso 1 1 calc R
H43 H 0.4017 0.0071 0.4210 0.070 Uiso 1 1 calc R
H44 H 0.4082 0.0964 0.4354 0.070 Uiso 1 1 calc R
C35 C 0.5748(5) -0.0180(4) 0.3159(4) 0.061(2) Uani 1 1 d .
H45 H 0.6117 -0.0065 0.2659 0.091 Uiso 1 1 calc R
H46 H 0.5363 -0.0607 0.3213 0.091 Uiso 1 1 calc R
H47 H 0.6186 -0.0369 0.3432 0.091 Uiso 1 1 calc R
O6 O 0.6903(3) 0.2183(3) 0.3367(2) 0.0428(11) Uani 1 1 d .
C36 C 0.7158(5) 0.1898(4) 0.3984(4) 0.0519(18) Uani 1 1 d .
H48 H 0.7013 0.2382 0.4253 0.062 Uiso 1 1 calc R
C37 C 0.8242(5) 0.1660(4) 0.3727(4) 0.0525(18) Uani 1 1 d .
H49 H 0.8413 0.1130 0.3536 0.079 Uiso 1 1 calc R
H50 H 0.8482 0.1618 0.4123 0.079 Uiso 1 1 calc R
H51 H 0.8529 0.2079 0.3357 0.079 Uiso 1 1 calc R
C38 C 0.6653(5) 0.1251(4) 0.4480(3) 0.0537(18) Uani 1 1 d .
H52 H 0.5964 0.1446 0.4636 0.080 Uiso 1 1 calc R
H53 H 0.6873 0.1122 0.4891 0.080 Uiso 1 1 calc R
H54 H 0.6787 0.0757 0.4242 0.080 Uiso 1 1 calc R
Si1 Si 0.40891(9) 0.47766(8) 0.37038(7) 0.0173(3) Uani 1 1 d .
C39 C 0.4810(3) 0.5494(3) 0.3807(3) 0.0187(10) Uani 1 1 d .
C40 C 0.5465(4) 0.5842(3) 0.3199(3) 0.0224(11) Uani 1 1 d .
H55 H 0.5550 0.5673 0.2754 0.027 Uiso 1 1 calc R
C41 C 0.5993(4) 0.6420(3) 0.3217(3) 0.0253(12) Uani 1 1 d .
H56 H 0.6431 0.6634 0.2791 0.030 Uiso 1 1 calc R
C42 C 0.5884(4) 0.6694(3) 0.3864(3) 0.0213(11) Uani 1 1 d .
C43 C 0.5248(3) 0.6343(3) 0.4477(3) 0.0204(11) Uani 1 1 d .
H57 H 0.5174 0.6498 0.4924 0.024 Uiso 1 1 calc R
C44 C 0.4723(4) 0.5771(3) 0.4441(3) 0.0224(11) Uani 1 1 d .
H58 H 0.4285 0.5558 0.4867 0.027 Uiso 1 1 calc R
N1 N 0.6382(4) 0.7273(3) 0.3892(2) 0.0342(12) Uani 1 1 d .
C45 C 0.7140(5) 0.7549(4) 0.3279(3) 0.0441(16) Uani 1 1 d .
H59 H 0.7622 0.7077 0.3106 0.066 Uiso 1 1 calc R
H60 H 0.7436 0.7940 0.3409 0.066 Uiso 1 1 calc R
H61 H 0.6874 0.7816 0.2906 0.066 Uiso 1 1 calc R
C46 C 0.6233(4) 0.7569(3) 0.4567(3) 0.0322(13) Uani 1 1 d .
H62 H 0.5551 0.7759 0.4791 0.048 Uiso 1 1 calc R
H63 H 0.6590 0.8025 0.4482 0.048 Uiso 1 1 calc R
H64 H 0.6458 0.7123 0.4877 0.048 Uiso 1 1 calc R
P2 P 0.28876(9) 0.19815(7) 0.24569(7) 0.0173(3) Uani 1 1 d .
C47 C 0.2591(3) 0.1882(3) 0.1674(3) 0.0191(11) Uani 1 1 d .
C48 C 0.2049(4) 0.2539(3) 0.1392(3) 0.0229(11) Uani 1 1 d .
H65 H 0.1776 0.3011 0.1638 0.027 Uiso 1 1 calc R
C49 C 0.1907(4) 0.2511(3) 0.0761(3) 0.0295(13) Uani 1 1 d .
C50 C 0.2272(4) 0.1803(3) 0.0412(3) 0.0288(13) Uani 1 1 d .
C51 C 0.2802(4) 0.1152(3) 0.0693(3) 0.0236(11) Uani 1 1 d .
H66 H 0.3050 0.0673 0.0454 0.028 Uiso 1 1 calc R
C52 C 0.2986(3) 0.1176(3) 0.1316(3) 0.0178(10) Uani 1 1 d .
O7 O 0.1445(3) 0.3203(2) 0.0469(2) 0.0402(11) Uani 1 1 d .
C53 C 0.0532(5) 0.3130(4) 0.0433(4) 0.060(2) Uani 1 1 d .
H67 H 0.0511 0.2544 0.0406 0.072 Uiso 1 1 calc R
C54 C -0.0229(6) 0.3417(7) 0.1080(6) 0.133(5) Uani 1 1 d .
H68 H -0.0188 0.3029 0.1492 0.200 Uiso 1 1 calc R
H69 H -0.0856 0.3453 0.1029 0.200 Uiso 1 1 calc R
H70 H -0.0143 0.3959 0.1147 0.200 Uiso 1 1 calc R
C55 C 0.0475(8) 0.3652(6) -0.0263(6) 0.115(4) Uani 1 1 d .
H71 H 0.0483 0.4228 -0.0232 0.173 Uiso 1 1 calc R
H72 H -0.0118 0.3604 -0.0336 0.173 Uiso 1 1 calc R
H73 H 0.1023 0.3455 -0.0661 0.173 Uiso 1 1 calc R
O8 O 0.2103(3) 0.1837(2) -0.0214(2) 0.0405(11) Uani 1 1 d .
C56 C 0.2401(5) 0.1100(4) -0.0577(3) 0.0443(17) Uani 1 1 d .
H74 H 0.3075 0.0867 -0.0606 0.053 Uiso 1 1 calc R
C57 C 0.1761(5) 0.0466(4) -0.0187(4) 0.0479(18) Uani 1 1 d .
H75 H 0.1790 0.0323 0.0294 0.072 Uiso 1 1 calc R
H76 H 0.1975 -0.0025 -0.0437 0.072 Uiso 1 1 calc R
H77 H 0.1102 0.0691 -0.0165 0.072 Uiso 1 1 calc R
C58 C 0.2360(6) 0.1400(5) -0.1319(3) 0.059(2) Uani 1 1 d .
H78 H 0.1697 0.1614 -0.1292 0.089 Uiso 1 1 calc R
H79 H 0.2602 0.0942 -0.1611 0.089 Uiso 1 1 calc R
H80 H 0.2753 0.1835 -0.1531 0.089 Uiso 1 1 calc R
C59 C 0.2742(3) 0.0981(3) 0.2977(3) 0.0192(11) Uani 1 1 d .
C60 C 0.2207(3) 0.0957(3) 0.3701(3) 0.0200(11) Uani 1 1 d .
H81 H 0.1956 0.1455 0.3913 0.024 Uiso 1 1 calc R
C61 C 0.2044(3) 0.0225(3) 0.4106(3) 0.0209(11) Uani 1 1 d .
C62 C 0.2421(4) -0.0518(3) 0.3788(3) 0.0220(11) Uani 1 1 d .
C63 C 0.2928(3) -0.0490(3) 0.3075(3) 0.0203(11) Uani 1 1 d .
H82 H 0.3153 -0.0987 0.2862 0.024 Uiso 1 1 calc R
C64 C 0.3120(3) 0.0251(3) 0.2656(3) 0.0212(11) Uani 1 1 d .
O9 O 0.1524(3) 0.0139(2) 0.48160(18) 0.0290(9) Uani 1 1 d .
C65 C 0.1019(4) 0.0870(3) 0.5159(3) 0.0310(13) Uani 1 1 d .
H83 H 0.0768 0.1283 0.4825 0.037 Uiso 1 1 calc R
C66 C 0.1691(5) 0.1225(4) 0.5382(3) 0.0443(16) Uani 1 1 d .
H84 H 0.1938 0.0818 0.5708 0.066 Uiso 1 1 calc R
H85 H 0.1350 0.1715 0.5619 0.066 Uiso 1 1 calc R
H86 H 0.2223 0.1373 0.4964 0.066 Uiso 1 1 calc R
C67 C 0.0189(5) 0.0594(4) 0.5788(3) 0.0446(16) Uani 1 1 d .
H87 H -0.0233 0.0373 0.5617 0.067 Uiso 1 1 calc R
H88 H -0.0171 0.1063 0.6049 0.067 Uiso 1 1 calc R
H89 H 0.0437 0.0167 0.6101 0.067 Uiso 1 1 calc R
O10 O 0.2207(3) -0.1212(2) 0.42412(18) 0.0273(8) Uani 1 1 d .
C68 C 0.2553(5) -0.1996(3) 0.3954(3) 0.0373(15) Uani 1 1 d .
H90 H 0.2414 -0.1964 0.3504 0.045 Uiso 1 1 calc R
C69 C 0.1969(6) -0.2584(4) 0.4515(4) 0.056(2) Uani 1 1 d .
H91 H 0.2080 -0.2591 0.4963 0.083 Uiso 1 1 calc R
H92 H 0.2160 -0.3137 0.4364 0.083 Uiso 1 1 calc R
H93 H 0.1289 -0.2404 0.4579 0.083 Uiso 1 1 calc R
C70 C 0.3607(5) -0.2247(4) 0.3822(4) 0.058(2) Uani 1 1 d .
H94 H 0.3951 -0.1823 0.3496 0.087 Uiso 1 1 calc R
H95 H 0.3821 -0.2767 0.3613 0.087 Uiso 1 1 calc R
H96 H 0.3735 -0.2314 0.4270 0.087 Uiso 1 1 calc R
C71 C 0.4187(3) 0.1869(3) 0.1989(2) 0.0175(10) Uani 1 1 d .
C72 C 0.4689(4) 0.2515(3) 0.1871(2) 0.0196(11) Uani 1 1 d .
H97 H 0.4361 0.3025 0.2040 0.024 Uiso 1 1 calc R
C73 C 0.5670(4) 0.2425(3) 0.1509(3) 0.0220(11) Uani 1 1 d .
C74 C 0.6153(3) 0.1663(3) 0.1274(3) 0.0221(11) Uani 1 1 d .
C75 C 0.5625(4) 0.1043(3) 0.1348(2) 0.0205(11) Uani 1 1 d .
H98 H 0.5947 0.0542 0.1157 0.025 Uiso 1 1 calc R
C76 C 0.4644(3) 0.1130(3) 0.1692(2) 0.0181(10) Uani 1 1 d .
O11 O 0.6222(3) 0.3020(2) 0.13710(19) 0.0276(8) Uani 1 1 d .
C77 C 0.5783(4) 0.3835(3) 0.1580(3) 0.0273(12) Uani 1 1 d .
H99 H 0.5278 0.3786 0.2054 0.033 Uiso 1 1 calc R
C78 C 0.5338(4) 0.4308(3) 0.1043(3) 0.0356(14) Uani 1 1 d .
H100 H 0.5817 0.4304 0.0570 0.053 Uiso 1 1 calc R
H101 H 0.5104 0.4876 0.1155 0.053 Uiso 1 1 calc R
H102 H 0.4803 0.4053 0.1056 0.053 Uiso 1 1 calc R
C79 C 0.6585(4) 0.4204(3) 0.1636(3) 0.0370(15) Uani 1 1 d .
H103 H 0.6826 0.3873 0.2002 0.055 Uiso 1 1 calc R
H104 H 0.6345 0.4765 0.1763 0.055 Uiso 1 1 calc R
H105 H 0.7102 0.4212 0.1181 0.055 Uiso 1 1 calc R
O12 O 0.7118(2) 0.1524(2) 0.09112(19) 0.0287(9) Uani 1 1 d .
C80 C 0.7771(5) 0.1651(4) 0.1261(5) 0.058(2) Uani 1 1 d .
H106 H 0.7565 0.2187 0.1467 0.069 Uiso 1 1 calc R
C81 C 0.7834(6) 0.0935(6) 0.1825(4) 0.079(3) Uani 1 1 d .
H107 H 0.7190 0.0865 0.2144 0.118 Uiso 1 1 calc R
H108 H 0.8211 0.1046 0.2096 0.118 Uiso 1 1 calc R
H109 H 0.8143 0.0432 0.1598 0.118 Uiso 1 1 calc R
C82 C 0.8721(5) 0.1639(7) 0.0665(5) 0.111(4) Uani 1 1 d .
H110 H 0.8913 0.1102 0.0484 0.166 Uiso 1 1 calc R
H111 H 0.9207 0.1740 0.0843 0.166 Uiso 1 1 calc R
H112 H 0.8656 0.2067 0.0283 0.166 Uiso 1 1 calc R
Si2 Si 0.38331(10) 0.04170(8) 0.16980(7) 0.0183(3) Uani 1 1 d .
C83 C 0.4441(4) -0.0546(3) 0.1303(3) 0.0208(11) Uani 1 1 d .
C84 C 0.4908(4) -0.1152(3) 0.1689(3) 0.0261(12) Uani 1 1 d .
H113 H 0.4912 -0.1037 0.2130 0.031 Uiso 1 1 calc R
C85 C 0.5360(4) -0.1907(3) 0.1462(3) 0.0289(13) Uani 1 1 d .
H114 H 0.5639 -0.2303 0.1755 0.035 Uiso 1 1 calc R
C86 C 0.5411(4) -0.2091(3) 0.0794(3) 0.0280(12) Uani 1 1 d .
C87 C 0.4969(4) -0.1490(3) 0.0391(3) 0.0231(11) Uani 1 1 d .
H115 H 0.4990 -0.1593 -0.0060 0.028 Uiso 1 1 calc R
C88 C 0.4497(4) -0.0739(3) 0.0645(2) 0.0214(11) Uani 1 1 d .
H116 H 0.4203 -0.0345 0.0359 0.026 Uiso 1 1 calc R
N2 N 0.5888(3) -0.2831(3) 0.0548(2) 0.0309(11) Uani 1 1 d .
C89 C 0.6309(6) -0.3453(4) 0.0980(3) 0.056(2) Uani 1 1 d .
H117 H 0.6739 -0.3221 0.1134 0.083 Uiso 1 1 calc R
H118 H 0.6671 -0.3911 0.0705 0.083 Uiso 1 1 calc R
H119 H 0.5804 -0.3652 0.1395 0.083 Uiso 1 1 calc R
C90 C 0.5738(5) -0.3085(4) -0.0051(3) 0.0401(16) Uani 1 1 d .
H120 H 0.5061 -0.3125 0.0067 0.060 Uiso 1 1 calc R
H121 H 0.6124 -0.3621 -0.0159 0.060 Uiso 1 1 calc R
H122 H 0.5926 -0.2681 -0.0464 0.060 Uiso 1 1 calc R
C91 C -0.0774(11) 0.8594(10) 0.2415(9) 0.210(9) Uani 1 1 d .
H123 H -0.1036 0.8648 0.2923 0.315 Uiso 1 1 calc R
H124 H -0.0450 0.8031 0.2341 0.315 Uiso 1 1 calc R
H125 H -0.1293 0.8720 0.2214 0.315 Uiso 1 1 calc R
C92 C -0.0057(9) 0.9192(9) 0.2052(7) 0.112(4) Uani 1 1 d .
O13 O 0.0266(7) 0.9128(8) 0.1439(6) 0.206(6) Uani 1 1 d .
O14 O 0.0132(9) 0.9575(7) 0.2445(5) 0.178(5) Uani 1 1 d .
C93 C 0.0810(10) 1.0106(8) 0.2079(9) 0.211(10) Uani 1 1 d .
H126 H 0.1303 1.0015 0.2312 0.254 Uiso 1 1 calc R
H127 H 0.1131 0.9958 0.1590 0.254 Uiso 1 1 calc R
C94 C 0.0474(8) 1.0835(8) 0.2054(8) 0.164(7) Uani 1 1 d .
H128 H 0.0992 1.1163 0.1836 0.246 Uiso 1 1 calc R
H129 H 0.0116 1.0980 0.2534 0.246 Uiso 1 1 calc R
H130 H 0.0045 1.0946 0.1772 0.246 Uiso 1 1 calc R

loop_
_atom_site_aniso_label
_atom_site_aniso_U_11
_atom_site_aniso_U_22
_atom_site_aniso_U_33
_atom_site_aniso_U_23
_atom_site_aniso_U_13
_atom_site_aniso_U_12
Pt1 0.01829(11) 0.01545(11) 0.02411(12) -0.00624(7) -0.00848(8) -0.00203(7)
C1 0.030(3) 0.029(3) 0.045(4) -0.017(3) -0.022(3) 0.002(2)
C2 0.021(3) 0.025(3) 0.035(3) -0.015(2) -0.011(2) 0.006(2)
P1 0.0175(6) 0.0165(6) 0.0205(7) -0.0031(5) -0.0073(5) -0.0039(5)
C3 0.017(3) 0.016(2) 0.023(3) -0.005(2) -0.008(2) 0.000(2)
C4 0.019(3) 0.021(3) 0.023(3) -0.005(2) -0.008(2) -0.006(2)
C5 0.018(3) 0.023(3) 0.021(3) -0.005(2) -0.007(2) -0.002(2)
C6 0.019(3) 0.017(3) 0.017(3) -0.002(2) 0.000(2) -0.005(2)
C7 0.017(3) 0.023(3) 0.027(3) -0.007(2) -0.009(2) -0.004(2)
C8 0.019(3) 0.015(2) 0.019(3) -0.004(2) -0.007(2) -0.001(2)
O1 0.035(2) 0.0236(19) 0.0235(19) 0.0034(15) -0.0172(17) -0.0118(16)
C9 0.029(3) 0.034(3) 0.020(3) 0.000(2) -0.011(2) -0.007(2)
C10 0.034(4) 0.056(4) 0.036(4) -0.004(3) -0.010(3) -0.013(3)
C11 0.036(3) 0.048(4) 0.027(3) -0.002(3) -0.016(3) -0.012(3)
O2 0.028(2) 0.026(2) 0.026(2) 0.0049(15) -0.0097(16) -0.0088(16)
C12 0.033(3) 0.023(3) 0.034(3) 0.004(2) -0.015(3) -0.010(2)
C13 0.050(4) 0.047(4) 0.037(4) 0.016(3) -0.025(3) -0.020(3)
C14 0.056(4) 0.033(4) 0.054(4) -0.008(3) -0.020(4) -0.012(3)
C15 0.018(3) 0.013(2) 0.022(3) -0.002(2) -0.009(2) -0.0003(19)
C16 0.021(3) 0.013(2) 0.029(3) -0.006(2) -0.009(2) -0.003(2)
C17 0.021(3) 0.025(3) 0.026(3) -0.001(2) -0.003(2) -0.011(2)
C18 0.021(3) 0.024(3) 0.021(3) -0.010(2) -0.007(2) -0.001(2)
C19 0.027(3) 0.022(3) 0.023(3) -0.005(2) -0.009(2) -0.008(2)
C20 0.022(3) 0.018(3) 0.022(3) 0.002(2) -0.010(2) -0.006(2)
O3 0.029(2) 0.028(2) 0.027(2) -0.0075(16) 0.0070(17) -0.0136(17)
C21 0.033(4) 0.031(3) 0.064(5) -0.024(3) 0.017(3) -0.014(3)
C22 0.104(8) 0.060(6) 0.130(9) -0.019(6) 0.083(7) -0.023(5)
C23 0.028(4) 0.089(6) 0.139(8) -0.068(6) -0.019(5) -0.001(4)
O4 0.032(2) 0.036(2) 0.019(2) -0.0113(16) 0.0007(17) -0.0142(17)
C24 0.021(3) 0.039(3) 0.028(3) -0.016(3) -0.002(2) -0.007(2)
C25 0.037(4) 0.064(4) 0.030(3) -0.021(3) -0.007(3) -0.007(3)
C26 0.025(3) 0.038(4) 0.055(4) -0.021(3) -0.005(3) -0.003(3)
C27 0.017(3) 0.023(3) 0.016(3) -0.004(2) -0.004(2) -0.002(2)
C28 0.030(3) 0.023(3) 0.016(3) -0.002(2) -0.008(2) -0.005(2)
C29 0.027(3) 0.020(3) 0.024(3) 0.002(2) -0.005(2) -0.003(2)
C30 0.022(3) 0.024(3) 0.028(3) 0.004(2) -0.009(2) 0.004(2)
C31 0.017(3) 0.032(3) 0.019(3) 0.000(2) -0.005(2) -0.006(2)
C32 0.020(3) 0.022(3) 0.014(3) -0.001(2) -0.003(2) -0.001(2)
O5 0.032(2) 0.023(2) 0.049(3) -0.0064(18) -0.018(2) 0.0073(17)
C33 0.046(4) 0.021(3) 0.049(4) -0.007(3) -0.027(3) 0.002(3)
C34 0.057(4) 0.033(3) 0.059(4) 0.010(3) -0.033(4) -0.015(3)
C35 0.069(5) 0.029(4) 0.091(6) -0.021(4) -0.039(5) 0.011(3)
O6 0.026(2) 0.054(3) 0.043(3) 0.004(2) -0.0132(19) 0.002(2)
C36 0.044(4) 0.063(5) 0.054(4) 0.011(4) -0.025(3) -0.020(3)
C37 0.037(4) 0.053(4) 0.069(5) -0.012(4) -0.024(4) 0.003(3)
C38 0.057(5) 0.067(5) 0.044(4) 0.003(3) -0.031(4) -0.007(4)
Si1 0.0158(7) 0.0197(7) 0.0181(7) -0.0029(5) -0.0060(6) -0.0050(5)
C39 0.016(2) 0.016(3) 0.024(3) 0.000(2) -0.008(2) -0.002(2)
C40 0.023(3) 0.027(3) 0.021(3) -0.007(2) -0.010(2) -0.003(2)
C41 0.024(3) 0.033(3) 0.021(3) 0.001(2) -0.007(2) -0.011(2)
C42 0.021(3) 0.017(3) 0.028(3) 0.001(2) -0.012(2) -0.004(2)
C43 0.020(3) 0.026(3) 0.018(3) -0.003(2) -0.008(2) -0.007(2)
C44 0.023(3) 0.029(3) 0.017(3) 0.003(2) -0.010(2) -0.008(2)
N1 0.042(3) 0.040(3) 0.024(3) -0.003(2) -0.006(2) -0.025(2)
C45 0.051(4) 0.046(4) 0.044(4) -0.004(3) -0.013(3) -0.032(3)
C46 0.038(3) 0.029(3) 0.040(3) -0.008(3) -0.017(3) -0.014(3)
P2 0.0185(7) 0.0142(6) 0.0204(7) -0.0047(5) -0.0061(5) -0.0031(5)
C47 0.020(3) 0.016(3) 0.024(3) -0.004(2) -0.008(2) -0.006(2)
C48 0.023(3) 0.017(3) 0.029(3) -0.007(2) -0.008(2) 0.001(2)
C49 0.031(3) 0.025(3) 0.039(3) -0.006(2) -0.022(3) 0.004(2)
C50 0.030(3) 0.028(3) 0.034(3) -0.005(2) -0.018(3) -0.004(2)
C51 0.018(3) 0.028(3) 0.026(3) -0.007(2) -0.010(2) -0.001(2)
C52 0.017(2) 0.013(2) 0.024(3) -0.008(2) -0.005(2) -0.0028(19)
O7 0.054(3) 0.026(2) 0.055(3) -0.0103(19) -0.039(2) 0.0064(19)
C53 0.058(5) 0.049(4) 0.094(6) -0.029(4) -0.050(5) 0.008(4)
C54 0.037(5) 0.164(11) 0.219(13) -0.153(10) -0.024(7) 0.018(6)
C55 0.152(10) 0.091(7) 0.160(10) 0.001(7) -0.141(9) 0.006(7)
O8 0.051(3) 0.042(2) 0.039(2) -0.0174(19) -0.030(2) 0.009(2)
C56 0.049(4) 0.051(4) 0.042(4) -0.030(3) -0.025(3) 0.010(3)
C57 0.044(4) 0.059(4) 0.056(4) -0.030(4) -0.026(3) -0.005(3)
C58 0.075(5) 0.076(5) 0.041(4) -0.027(4) -0.036(4) 0.007(4)
C59 0.022(3) 0.015(2) 0.024(3) -0.001(2) -0.010(2) -0.007(2)
C60 0.020(3) 0.015(3) 0.026(3) -0.005(2) -0.008(2) -0.002(2)
C61 0.017(3) 0.023(3) 0.022(3) -0.006(2) -0.004(2) -0.003(2)
C62 0.019(3) 0.019(3) 0.031(3) 0.001(2) -0.014(2) -0.003(2)
C63 0.016(3) 0.016(3) 0.028(3) -0.005(2) -0.009(2) 0.001(2)
C64 0.020(3) 0.021(3) 0.024(3) -0.007(2) -0.006(2) -0.004(2)
O9 0.036(2) 0.027(2) 0.020(2) -0.0026(16) -0.0046(17) -0.0050(17)
C65 0.031(3) 0.037(3) 0.024(3) -0.003(2) -0.008(3) -0.006(3)
C66 0.051(4) 0.042(4) 0.042(4) -0.012(3) -0.014(3) -0.007(3)
C67 0.043(4) 0.055(4) 0.034(4) -0.014(3) -0.005(3) -0.009(3)
O10 0.036(2) 0.0176(19) 0.029(2) 0.0029(15) -0.0127(17) -0.0070(16)
C68 0.059(4) 0.013(3) 0.048(4) 0.000(2) -0.029(3) -0.007(3)
C69 0.091(6) 0.030(4) 0.055(4) 0.007(3) -0.029(4) -0.030(4)
C70 0.058(5) 0.035(4) 0.069(5) -0.002(3) -0.020(4) 0.016(3)
C71 0.018(3) 0.018(3) 0.015(3) 0.0011(19) -0.004(2) -0.004(2)
C72 0.024(3) 0.020(3) 0.016(3) -0.001(2) -0.007(2) -0.006(2)
C73 0.027(3) 0.023(3) 0.019(3) -0.001(2) -0.008(2) -0.011(2)
C74 0.017(3) 0.027(3) 0.024(3) -0.005(2) -0.009(2) -0.002(2)
C75 0.023(3) 0.020(3) 0.019(3) -0.004(2) -0.009(2) 0.000(2)
C76 0.020(3) 0.017(3) 0.017(3) -0.002(2) -0.006(2) -0.003(2)
O11 0.024(2) 0.024(2) 0.035(2) -0.0080(16) -0.0048(17) -0.0092(16)
C77 0.031(3) 0.023(3) 0.024(3) -0.009(2) 0.002(2) -0.012(2)
C78 0.025(3) 0.028(3) 0.048(4) 0.000(3) -0.008(3) -0.004(2)
C79 0.045(4) 0.037(3) 0.030(3) -0.008(3) -0.003(3) -0.022(3)
O12 0.0156(18) 0.035(2) 0.037(2) -0.0084(17) -0.0074(16) -0.0045(16)
C80 0.031(4) 0.041(4) 0.119(7) -0.031(4) -0.042(4) 0.006(3)
C81 0.048(5) 0.153(9) 0.042(4) -0.003(5) -0.023(4) -0.023(5)
C82 0.039(5) 0.166(10) 0.126(8) 0.086(7) -0.046(5) -0.063(6)
Si2 0.0194(7) 0.0149(7) 0.0221(8) -0.0066(6) -0.0072(6) -0.0012(5)
C83 0.023(3) 0.015(3) 0.028(3) -0.006(2) -0.009(2) -0.006(2)
C84 0.028(3) 0.029(3) 0.024(3) -0.013(2) -0.011(2) 0.003(2)
C85 0.034(3) 0.027(3) 0.022(3) -0.005(2) -0.011(2) 0.008(2)
C86 0.029(3) 0.021(3) 0.028(3) -0.005(2) 0.000(2) -0.004(2)
C87 0.031(3) 0.021(3) 0.015(3) -0.006(2) -0.001(2) -0.006(2)
C88 0.024(3) 0.021(3) 0.015(3) 0.000(2) -0.003(2) -0.004(2)
N2 0.039(3) 0.020(2) 0.026(3) -0.0099(19) -0.005(2) 0.009(2)
C89 0.082(6) 0.030(4) 0.029(4) -0.010(3) 0.000(3) 0.020(3)
C90 0.052(4) 0.031(3) 0.033(3) -0.016(3) -0.009(3) 0.005(3)
C91 0.185(16) 0.257(19) 0.26(2) 0.123(16) -0.175(16) -0.140(15)
C92 0.077(8) 0.162(13) 0.070(8) 0.019(8) -0.013(6) -0.003(8)
O13 0.131(9) 0.339(17) 0.102(7) -0.031(9) -0.011(6) 0.022(9)
O14 0.247(14) 0.189(10) 0.116(8) 0.010(7) -0.053(8) -0.110(10)
C93 0.148(14) 0.083(9) 0.26(2) 0.024(11) 0.100(13) -0.045(9)
C94 0.085(8) 0.141(11) 0.242(16) -0.131(12) 0.054(9) -0.066(8)

loop_
_atom_type_symbol
_atom_type_description
_atom_type_scat_dispersion_real
_atom_type_scat_dispersion_imag
_atom_type_scat_source
C C 0.0033 0.0016 'International Tables Vol C Tables 4.2.6.8 and 6.1.1.4'
H H 0.0000 0.0000 'International Tables Vol C Tables 4.2.6.8 and 6.1.1.4'
N N 0.0061 0.0033 'International Tables Vol C Tables 4.2.6.8 and 6.1.1.4'
O O 0.0106 0.0060 'International Tables Vol C Tables 4.2.6.8 and 6.1.1.4'
Si Si 0.0817 0.0704 'International Tables Vol C Tables 4.2.6.8 and 6.1.1.4'
P P 0.1023 0.0942 'International Tables Vol C Tables 4.2.6.8 and 6.1.1.4'
Pt Pt -1.7033 8.3905 'International Tables Vol C Tables 4.2.6.8 and 6.1.1.4'

loop_
_geom_angle_atom_site_label_1
_geom_angle_atom_site_label_2
_geom_angle_atom_site_label_3
_geom_angle
C1 Pt1 C2 81.31(19)
C1 Pt1 P1 87.17(15)
C2 Pt1 P1 167.74(13)
C1 Pt1 P2 165.89(14)
C2 Pt1 P2 85.49(13)
P1 Pt1 P2 106.32(5)
Pt1 C1 H1 109.5
Pt1 C1 H2 109.5
H1 C1 H2 109.5
Pt1 C1 H3 109.5
H1 C1 H3 109.5
H2 C1 H3 109.5
Pt1 C2 H4 109.5
Pt1 C2 H5 109.5
H4 C2 H5 109.5
Pt1 C2 H6 109.5
H4 C2 H6 109.5
H5 C2 H6 109.5
C3 P1 C27 102.2(2)
C3 P1 C15 103.1(2)
C27 P1 C15 94.9(2)
C3 P1 Pt1 109.02(16)
C27 P1 Pt1 126.17(16)
C15 P1 Pt1 118.23(16)
C3 P1 Si1 61.40(15)
C27 P1 Si1 63.26(16)
C15 P1 Si1 62.42(16)
Pt1 P1 Si1 169.17(6)
C4 C3 C8 121.6(4)
C4 C3 P1 116.7(4)
C8 C3 P1 121.6(4)
C5 C4 C3 120.3(4)
C5 C4 H7 119.8
C3 C4 H7 119.8
O1 C5 C4 124.7(4)
O1 C5 C6 116.0(4)
C4 C5 C6 119.3(4)
O2 C6 C7 120.0(4)
O2 C6 C5 120.5(4)
C7 C6 C5 119.3(4)
C6 C7 C8 122.1(4)
C6 C7 H8 118.9
C8 C7 H8 118.9
C3 C8 C7 117.2(4)
C3 C8 Si1 113.0(3)
C7 C8 Si1 129.8(4)
C5 O1 C9 118.5(4)
O1 C9 C10 110.9(4)
O1 C9 C11 105.0(4)
C10 C9 C11 112.5(5)
O1 C9 H9 109.4
C10 C9 H9 109.4
C11 C9 H9 109.4
C9 C10 H10 109.5
C9 C10 H11 109.5
H10 C10 H11 109.5
C9 C10 H12 109.5
H10 C10 H12 109.5
H11 C10 H12 109.5
C9 C11 H13 109.5
C9 C11 H14 109.5
H13 C11 H14 109.5
C9 C11 H15 109.5
H13 C11 H15 109.5
H14 C11 H15 109.5
C6 O2 C12 114.1(4)
O2 C12 C14 108.3(4)
O2 C12 C13 107.2(4)
C14 C12 C13 114.0(5)
O2 C12 H16 109.1
C14 C12 H16 109.1
C13 C12 H16 109.1
C12 C13 H17 109.5
C12 C13 H18 109.5
H17 C13 H18 109.5
C12 C13 H19 109.5
H17 C13 H19 109.5
H18 C13 H19 109.5
C12 C14 H20 109.5
C12 C14 H21 109.5
H20 C14 H21 109.5
C12 C14 H22 109.5
H20 C14 H22 109.5
H21 C14 H22 109.5
C16 C15 C20 120.4(4)
C16 C15 P1 119.5(4)
C20 C15 P1 119.6(4)
C17 C16 C15 121.8(4)
C17 C16 H23 119.1
C15 C16 H23 119.1
C16 C17 O3 119.7(4)
C16 C17 C18 119.6(5)
O3 C17 C18 120.4(4)
O4 C18 C19 126.1(4)
O4 C18 C17 115.5(4)
C19 C18 C17 118.4(4)
C18 C19 C20 123.0(5)
C18 C19 H24 118.5
C20 C19 H24 118.5
C15 C20 C19 116.8(4)
C15 C20 Si1 114.4(3)
C19 C20 Si1 128.1(4)
C17 O3 C21 114.0(4)
O3 C21 C22 105.5(6)
O3 C21 C23 110.2(5)
C22 C21 C23 112.4(8)
O3 C21 H25 109.5
C22 C21 H25 109.5
C23 C21 H25 109.5
C21 C22 H26 109.5
C21 C22 H27 109.5
H26 C22 H27 109.5
C21 C22 H28 109.5
H26 C22 H28 109.5
H27 C22 H28 109.5
C21 C23 H29 109.5
C21 C23 H30 109.5
H29 C23 H30 109.5
C21 C23 H31 109.5
H29 C23 H31 109.5
H30 C23 H31 109.5
C18 O4 C24 119.5(4)
O4 C24 C26 111.8(5)
O4 C24 C25 105.2(5)
C26 C24 C25 112.1(5)
O4 C24 H32 109.2
C26 C24 H32 109.2
C25 C24 H32 109.2
C24 C25 H33 109.5
C24 C25 H34 109.5
H33 C25 H34 109.5
C24 C25 H35 109.5
H33 C25 H35 109.5
H34 C25 H35 109.5
C24 C26 H36 109.5
C24 C26 H37 109.5
H36 C26 H37 109.5
C24 C26 H38 109.5
H36 C26 H38 109.5
H37 C26 H38 109.5
C28 C27 C32 121.6(5)
C28 C27 P1 119.9(4)
C32 C27 P1 118.5(4)
C27 C28 C29 121.0(5)
C27 C28 H39 119.5
C29 C28 H39 119.5
O5 C29 C28 124.8(5)
O5 C29 C30 116.5(5)
C28 C29 C30 118.7(5)
O6 C30 C31 120.6(5)
O6 C30 C29 119.4(5)
C31 C30 C29 119.7(5)
C32 C31 C30 122.5(5)
C32 C31 H40 118.8
C30 C31 H40 118.8
C31 C32 C27 116.4(4)
C31 C32 Si1 128.4(4)
C27 C32 Si1 114.9(4)
C29 O5 C33 118.7(4)
O5 C33 C34 111.4(5)
O5 C33 C35 105.4(5)
C34 C33 C35 111.8(5)
O5 C33 H41 109.4
C34 C33 H41 109.4
C35 C33 H41 109.4
C33 C34 H42 109.5
C33 C34 H43 109.5
H42 C34 H43 109.5
C33 C34 H44 109.5
H42 C34 H44 109.5
H43 C34 H44 109.5
C33 C35 H45 109.5
C33 C35 H46 109.5
H45 C35 H46 109.5
C33 C35 H47 109.5
H45 C35 H47 109.5
H46 C35 H47 109.5
C30 O6 C36 116.4(5)
O6 C36 C38 117.2(6)
O6 C36 C37 105.8(5)
C38 C36 C37 113.4(6)
O6 C36 H48 106.6
C38 C36 H48 106.6
C37 C36 H48 106.6
C36 C37 H49 109.5
C36 C37 H50 109.5
H49 C37 H50 109.5
C36 C37 H51 109.5
H49 C37 H51 109.5
H50 C37 H51 109.5
C36 C38 H52 109.5
C36 C38 H53 109.5
H52 C38 H53 109.5
C36 C38 H54 109.5
H52 C38 H54 109.5
H53 C38 H54 109.5
C39 Si1 C8 113.1(2)
C39 Si1 C20 119.4(2)
C8 Si1 C20 103.8(2)
C39 Si1 C32 117.1(2)
C8 Si1 C32 102.2(2)
C20 Si1 C32 98.8(2)
C39 Si1 P1 176.62(16)
C8 Si1 P1 63.90(15)
C20 Si1 P1 63.51(15)
C32 Si1 P1 63.05(16)
C44 C39 C40 115.3(4)
C44 C39 Si1 125.8(4)
C40 C39 Si1 118.7(4)
C41 C40 C39 123.0(4)
C41 C40 H55 118.5
C39 C40 H55 118.5
C40 C41 C42 120.4(5)
C40 C41 H56 119.8
C42 C41 H56 119.8
N1 C42 C43 121.4(4)
N1 C42 C41 121.2(5)
C43 C42 C41 117.3(4)
C44 C43 C42 121.0(4)
C44 C43 H57 119.5
C42 C43 H57 119.5
C43 C44 C39 122.9(5)
C43 C44 H58 118.5
C39 C44 H58 118.5
C42 N1 C45 121.5(4)
C42 N1 C46 120.4(4)
C45 N1 C46 117.8(4)
N1 C45 H59 109.5
N1 C45 H60 109.5
H59 C45 H60 109.5
N1 C45 H61 109.5
H59 C45 H61 109.5
H60 C45 H61 109.5
N1 C46 H62 109.5
N1 C46 H63 109.5
H62 C46 H63 109.5
N1 C46 H64 109.5
H62 C46 H64 109.5
H63 C46 H64 109.5
C59 P2 C47 103.1(2)
C59 P2 C71 102.6(2)
C47 P2 C71 94.4(2)
C59 P2 Pt1 108.46(16)
C47 P2 Pt1 116.19(16)
C71 P2 Pt1 128.71(16)
C48 C47 C52 119.7(4)
C48 C47 P2 120.0(3)
C52 C47 P2 120.0(4)
C49 C48 C47 120.9(4)
C49 C48 H65 119.5
C47 C48 H65 119.5
O7 C49 C48 118.8(4)
O7 C49 C50 121.3(5)
C48 C49 C50 119.8(5)
O8 C50 C51 125.2(5)
O8 C50 C49 115.5(5)
C51 C50 C49 119.2(5)
C50 C51 C52 122.1(5)
C50 C51 H66 118.9
C52 C51 H66 118.9
C51 C52 C47 118.2(4)
C51 C52 Si2 127.5(3)
C47 C52 Si2 113.9(3)
C49 O7 C53 115.8(5)
O7 C53 C54 108.6(6)
O7 C53 C55 105.1(7)
C54 C53 C55 114.1(8)
O7 C53 H67 109.6
C54 C53 H67 109.6
C55 C53 H67 109.6
C53 C54 H68 109.5
C53 C54 H69 109.5
H68 C54 H69 109.5
C53 C54 H70 109.5
H68 C54 H70 109.5
H69 C54 H70 109.5
C53 C55 H71 109.5
C53 C55 H72 109.5
H71 C55 H72 109.5
C53 C55 H73 109.5
H71 C55 H73 109.5
H72 C55 H73 109.5
C50 O8 C56 118.2(4)
O8 C56 C57 110.7(5)
O8 C56 C58 104.5(5)
C57 C56 C58 113.3(6)
O8 C56 H74 109.4
C57 C56 H74 109.4
C58 C56 H74 109.4
C56 C57 H75 109.5
C56 C57 H76 109.5
H75 C57 H76 109.5
C56 C57 H77 109.5
H75 C57 H77 109.5
H76 C57 H77 109.5
C56 C58 H78 109.5
C56 C58 H79 109.5
H78 C58 H79 109.5
C56 C58 H80 109.5
H78 C58 H80 109.5
H79 C58 H80 109.5
C64 C59 C60 120.4(4)
C64 C59 P2 120.9(4)
C60 C59 P2 118.7(3)
C61 C60 C59 120.8(4)
C61 C60 H81 119.6
C59 C60 H81 119.6
C60 C61 O9 125.1(4)
C60 C61 C62 119.4(4)
O9 C61 C62 115.5(4)
O10 C62 C63 126.1(4)
O10 C62 C61 114.4(4)
C63 C62 C61 119.5(5)
C62 C63 C64 121.9(4)
C62 C63 H82 119.0
C64 C63 H82 119.0
C63 C64 C59 117.9(4)
C63 C64 Si2 128.6(4)
C59 C64 Si2 113.5(4)
C61 O9 C65 118.7(4)
O9 C65 C66 109.3(5)
O9 C65 C67 105.8(4)
C66 C65 C67 112.4(5)
O9 C65 H83 109.7
C66 C65 H83 109.7
C67 C65 H83 109.7
C65 C66 H84 109.5
C65 C66 H85 109.5
H84 C66 H85 109.5
C65 C66 H86 109.5
H84 C66 H86 109.5
H85 C66 H86 109.5
C65 C67 H87 109.5
C65 C67 H88 109.5
H87 C67 H88 109.5
C65 C67 H89 109.5
H87 C67 H89 109.5
H88 C67 H89 109.5
C62 O10 C68 117.8(4)
O10 C68 C70 111.6(5)
O10 C68 C69 103.9(5)
C70 C68 C69 112.1(5)
O10 C68 H90 109.7
C70 C68 H90 109.7
C69 C68 H90 109.7
C68 C69 H91 109.5
C68 C69 H92 109.5
H91 C69 H92 109.5
C68 C69 H93 109.5
H91 C69 H93 109.5
H92 C69 H93 109.5
C68 C70 H94 109.5
C68 C70 H95 109.5
H94 C70 H95 109.5
C68 C70 H96 109.5
H94 C70 H96 109.5
H95 C70 H96 109.5
C72 C71 C76 120.4(4)
C72 C71 P2 121.4(4)
C76 C71 P2 118.0(4)
C71 C72 C73 120.9(4)
C71 C72 H97 119.6
C73 C72 H97 119.6
O11 C73 C72 125.1(4)
O11 C73 C74 115.8(4)
C72 C73 C74 119.1(5)
O12 C74 C75 117.9(4)
O12 C74 C73 122.8(5)
C75 C74 C73 119.0(5)
C76 C75 C74 122.3(4)
C76 C75 H98 118.9
C74 C75 H98 118.9
C75 C76 C71 117.8(4)
C75 C76 Si2 126.0(4)
C71 C76 Si2 115.7(4)
C73 O11 C77 119.7(4)
O11 C77 C78 109.4(4)
O11 C77 C79 104.8(4)
C78 C77 C79 114.1(5)
O11 C77 H99 109.4
C78 C77 H99 109.4
C79 C77 H99 109.4
C77 C78 H100 109.5
C77 C78 H101 109.5
H100 C78 H101 109.5
C77 C78 H102 109.5
H100 C78 H102 109.5
H101 C78 H102 109.5
C77 C79 H103 109.5
C77 C79 H104 109.5
H103 C79 H104 109.5
C77 C79 H105 109.5
H103 C79 H105 109.5
H104 C79 H105 109.5
C74 O12 C80 117.8(4)
O12 C80 C82 103.1(6)
O12 C80 C81 109.2(6)
C82 C80 C81 110.0(6)
O12 C80 H106 111.4
C82 C80 H106 111.4
C81 C80 H106 111.4
C80 C81 H107 109.5
C80 C81 H108 109.5
H107 C81 H108 109.5
C80 C81 H109 109.5
H107 C81 H109 109.5
H108 C81 H109 109.5
C80 C82 H110 109.5
C80 C82 H111 109.5
H110 C82 H111 109.5
C80 C82 H112 109.5
H110 C82 H112 109.5
H111 C82 H112 109.5
C83 Si2 C64 113.4(2)
C83 Si2 C76 115.2(2)
C64 Si2 C76 102.7(2)
C83 Si2 C52 121.0(2)
C64 Si2 C52 103.3(2)
C76 Si2 C52 98.6(2)
C88 C83 C84 115.4(4)
C88 C83 Si2 126.6(4)
C84 C83 Si2 117.9(4)
C85 C84 C83 123.5(5)
C85 C84 H113 118.3
C83 C84 H113 118.3
C84 C85 C86 120.2(5)
C84 C85 H114 119.9
C86 C85 H114 119.9
N2 C86 C87 121.5(5)
N2 C86 C85 121.1(5)
C87 C86 C85 117.4(5)
C88 C87 C86 120.9(5)
C88 C87 H115 119.6
C86 C87 H115 119.6
C87 C88 C83 122.5(5)
C87 C88 H116 118.7
C83 C88 H116 118.7
C86 N2 C89 120.7(5)
C86 N2 C90 119.6(5)
C89 N2 C90 117.4(5)
N2 C89 H117 109.5
N2 C89 H118 109.5
H117 C89 H118 109.5
N2 C89 H119 109.5
H117 C89 H119 109.5
H118 C89 H119 109.5
N2 C90 H120 109.5
N2 C90 H121 109.5
H120 C90 H121 109.5
N2 C90 H122 109.5
H120 C90 H122 109.5
H121 C90 H122 109.5
C92 C91 H123 109.5
C92 C91 H124 109.5
H123 C91 H124 109.5
C92 C91 H125 109.5
H123 C91 H125 109.5
H124 C91 H125 109.5
O13 C92 O14 133.3(16)
O13 C92 C91 109.9(17)
O14 C92 C91 116.4(13)
C92 O14 C93 113.8(13)
C94 C93 O14 114.4(13)
C94 C93 H126 108.7
O14 C93 H126 108.7
C94 C93 H127 108.7
O14 C93 H127 108.7
H126 C93 H127 107.6
C93 C94 H128 109.5
C93 C94 H129 109.5
H128 C94 H129 109.5
C93 C94 H130 109.5
H128 C94 H130 109.5
H129 C94 H130 109.5

loop_
_geom_bond_atom_site_label_1
_geom_bond_atom_site_label_2
_geom_bond_distance
Pt1 C1 2.110(5)
Pt1 C2 2.141(5)
Pt1 P1 2.2865(13)
Pt1 P2 2.2964(13)
C1 H1 0.9800
C1 H2 0.9800
C1 H3 0.9800
C2 H4 0.9800
C2 H5 0.9800
C2 H6 0.9800
P1 C3 1.836(5)
P1 C27 1.841(5)
P1 C15 1.845(5)
P1 Si1 3.1012(19)
C3 C4 1.393(7)
C3 C8 1.398(6)
C4 C5 1.392(7)
C4 H7 0.9500
C5 O1 1.368(6)
C5 C6 1.401(7)
C6 O2 1.376(6)
C6 C7 1.399(7)
C7 C8 1.400(7)
C7 H8 0.9500
C8 Si1 1.878(5)
O1 C9 1.445(6)
C9 C10 1.505(7)
C9 C11 1.513(7)
C9 H9 1.0000
C10 H10 0.9800
C10 H11 0.9800
C10 H12 0.9800
C11 H13 0.9800
C11 H14 0.9800
C11 H15 0.9800
O2 C12 1.457(6)
C12 C14 1.515(7)
C12 C13 1.515(7)
C12 H16 1.0000
C13 H17 0.9800
C13 H18 0.9800
C13 H19 0.9800
C14 H20 0.9800
C14 H21 0.9800
C14 H22 0.9800
C15 C16 1.393(7)
C15 C20 1.409(6)
C16 C17 1.370(7)
C16 H23 0.9500
C17 O3 1.379(6)
C17 C18 1.417(7)
C18 O4 1.368(6)
C18 C19 1.386(7)
C19 C20 1.411(7)
C19 H24 0.9500
C20 Si1 1.882(5)
O3 C21 1.466(7)
C21 C22 1.485(10)
C21 C23 1.521(11)
C21 H25 1.0000
C22 H26 0.9800
C22 H27 0.9800
C22 H28 0.9800
C23 H29 0.9800
C23 H30 0.9800
C23 H31 0.9800
O4 C24 1.446(6)
C24 C26 1.503(8)
C24 C25 1.515(8)
C24 H32 1.0000
C25 H33 0.9800
C25 H34 0.9800
C25 H35 0.9800
C26 H36 0.9800
C26 H37 0.9800
C26 H38 0.9800
C27 C28 1.384(7)
C27 C32 1.417(7)
C28 C29 1.386(7)
C28 H39 0.9500
C29 O5 1.374(6)
C29 C30 1.405(7)
C30 O6 1.380(6)
C30 C31 1.399(7)
C31 C32 1.390(7)
C31 H40 0.9500
C32 Si1 1.897(5)
O5 C33 1.446(7)
C33 C34 1.513(9)
C33 C35 1.527(8)
C33 H41 1.0000
C34 H42 0.9800
C34 H43 0.9800
C34 H44 0.9800
C35 H45 0.9800
C35 H46 0.9800
C35 H47 0.9800
O6 C36 1.419(7)
C36 C38 1.482(9)
C36 C37 1.526(9)
C36 H48 1.0000
C37 H49 0.9800
C37 H50 0.9800
C37 H51 0.9800
C38 H52 0.9800
C38 H53 0.9800
C38 H54 0.9800
Si1 C39 1.859(5)
C39 C44 1.397(7)
C39 C40 1.407(7)
C40 C41 1.389(7)
C40 H55 0.9500
C41 C42 1.410(7)
C41 H56 0.9500
C42 N1 1.363(6)
C42 C43 1.400(7)
C43 C44 1.387(7)
C43 H57 0.9500
C44 H58 0.9500
N1 C45 1.448(7)
N1 C46 1.465(6)
C45 H59 0.9800
C45 H60 0.9800
C45 H61 0.9800
C46 H62 0.9800
C46 H63 0.9800
C46 H64 0.9800
P2 C59 1.832(5)
P2 C47 1.839(5)
P2 C71 1.846(5)
C47 C48 1.401(7)
C47 C52 1.409(6)
C48 C49 1.385(7)
C48 H65 0.9500
C49 O7 1.383(6)
C49 C50 1.399(7)
C50 O8 1.375(6)
C50 C51 1.384(7)
C51 C52 1.396(7)
C51 H66 0.9500
C52 Si2 1.890(5)
O7 C53 1.441(8)
C53 C54 1.488(11)
C53 C55 1.551(11)
C53 H67 1.0000
C54 H68 0.9800
C54 H69 0.9800
C54 H70 0.9800
C55 H71 0.9800
C55 H72 0.9800
C55 H73 0.9800
O8 C56 1.455(6)
C56 C57 1.512(9)
C56 C58 1.525(8)
C56 H74 1.0000
C57 H75 0.9800
C57 H76 0.9800
C57 H77 0.9800
C58 H78 0.9800
C58 H79 0.9800
C58 H80 0.9800
C59 C64 1.406(7)
C59 C60 1.406(7)
C60 C61 1.369(7)
C60 H81 0.9500
C61 O9 1.379(6)
C61 C62 1.421(7)
C62 O10 1.373(6)
C62 C63 1.378(7)
C63 C64 1.400(7)
C63 H82 0.9500
C64 Si2 1.869(5)
O9 C65 1.452(6)
C65 C66 1.500(8)
C65 C67 1.527(8)
C65 H83 1.0000
C66 H84 0.9800
C66 H85 0.9800
C66 H86 0.9800
C67 H87 0.9800
C67 H88 0.9800
C67 H89 0.9800
O10 C68 1.451(6)
C68 C70 1.503(9)
C68 C69 1.520(8)
C68 H90 1.0000
C69 H91 0.9800
C69 H92 0.9800
C69 H93 0.9800
C70 H94 0.9800
C70 H95 0.9800
C70 H96 0.9800
C71 C72 1.386(7)
C71 C76 1.410(6)
C72 C73 1.397(7)
C72 H97 0.9500
C73 O11 1.358(6)
C73 C74 1.407(7)
C74 O12 1.377(6)
C74 C75 1.392(7)
C75 C76 1.391(7)
C75 H98 0.9500
C76 Si2 1.874(5)
O11 C77 1.455(6)
C77 C78 1.510(8)
C77 C79 1.514(7)
C77 H99 1.0000
C78 H100 0.9800
C78 H101 0.9800
C78 H102 0.9800
C79 H103 0.9800
C79 H104 0.9800
C79 H105 0.9800
O12 C80 1.470(7)
C80 C82 1.519(10)
C80 C81 1.525(10)
C80 H106 1.0000
C81 H107 0.9800
C81 H108 0.9800
C81 H109 0.9800
C82 H110 0.9800
C82 H111 0.9800
C82 H112 0.9800
Si2 C83 1.847(5)
C83 C88 1.399(7)
C83 C84 1.406(7)
C84 C85 1.380(7)
C84 H113 0.9500
C85 C86 1.416(7)
C85 H114 0.9500
C86 N2 1.379(6)
C86 C87 1.400(7)
C87 C88 1.398(7)
C87 H115 0.9500
C88 H116 0.9500
N2 C89 1.442(7)
N2 C90 1.457(7)
C89 H117 0.9800
C89 H118 0.9800
C89 H119 0.9800
C90 H120 0.9800
C90 H121 0.9800
C90 H122 0.9800
C91 C92 1.533(17)
C91 H123 0.9800
C91 H124 0.9800
C91 H125 0.9800
C92 O13 1.183(13)
C92 O14 1.241(15)
O14 C93 1.416(14)
C93 C94 1.225(14)
C93 H126 0.9900
C93 H127 0.9900
C94 H128 0.9800
C94 H129 0.9800
C94 H130 0.9800

loop_
_geom_torsion_atom_site_label_1
_geom_torsion_atom_site_label_2
_geom_torsion_atom_site_label_3
_geom_torsion_atom_site_label_4
_geom_torsion
C1 Pt1 P1 C3 -78.4(2)
C2 Pt1 P1 C3 -98.4(7)
P2 Pt1 P1 C3 97.45(16)
C1 Pt1 P1 C27 159.7(3)
C2 Pt1 P1 C27 139.6(7)
P2 Pt1 P1 C27 -24.5(2)
C1 Pt1 P1 C15 38.9(2)
C2 Pt1 P1 C15 18.8(7)
P2 Pt1 P1 C15 -145.31(17)
C1 Pt1 P1 Si1 -51.6(4)
C2 Pt1 P1 Si1 -71.7(8)
P2 Pt1 P1 Si1 124.2(3)
C27 P1 C3 C4 129.8(4)
C15 P1 C3 C4 -132.1(4)
Pt1 P1 C3 C4 -5.7(4)
Si1 P1 C3 C4 179.9(4)
C27 P1 C3 C8 -51.6(4)
C15 P1 C3 C8 46.5(4)
Pt1 P1 C3 C8 172.9(3)
Si1 P1 C3 C8 -1.5(3)
C8 C3 C4 C5 0.3(7)
P1 C3 C4 C5 178.9(4)
C3 C4 C5 O1 177.4(4)
C3 C4 C5 C6 -1.8(7)
O1 C5 C6 O2 -1.9(7)
C4 C5 C6 O2 177.3(4)
O1 C5 C6 C7 -177.5(4)
C4 C5 C6 C7 1.7(7)
O2 C6 C7 C8 -175.8(4)
C5 C6 C7 C8 -0.2(7)
C4 C3 C8 C7 1.2(7)
P1 C3 C8 C7 -177.3(3)
C4 C3 C8 Si1 -179.1(4)
P1 C3 C8 Si1 2.4(5)
C6 C7 C8 C3 -1.3(7)
C6 C7 C8 Si1 179.1(4)
C4 C5 O1 C9 3.4(7)
C6 C5 O1 C9 -177.4(4)
C5 O1 C9 C10 76.0(6)
C5 O1 C9 C11 -162.3(4)
C7 C6 O2 C12 -114.1(5)
C5 C6 O2 C12 70.3(6)
C6 O2 C12 C14 93.5(5)
C6 O2 C12 C13 -143.1(4)
C3 P1 C15 C16 143.0(4)
C27 P1 C15 C16 -113.3(4)
Pt1 P1 C15 C16 22.6(4)
Si1 P1 C15 C16 -169.6(4)
C3 P1 C15 C20 -45.4(4)
C27 P1 C15 C20 58.3(4)
Pt1 P1 C15 C20 -165.8(3)
Si1 P1 C15 C20 2.0(3)
C20 C15 C16 C17 2.4(7)
P1 C15 C16 C17 173.9(4)
C15 C16 C17 O3 -173.9(4)
C15 C16 C17 C18 0.4(8)
C16 C17 C18 O4 -179.1(5)
O3 C17 C18 O4 -4.8(7)
C16 C17 C18 C19 -2.2(8)
O3 C17 C18 C19 172.1(5)
O4 C18 C19 C20 177.8(5)
C17 C18 C19 C20 1.2(8)
C16 C15 C20 C19 -3.3(7)
P1 C15 C20 C19 -174.8(4)
C16 C15 C20 Si1 168.3(4)
P1 C15 C20 Si1 -3.2(5)
C18 C19 C20 C15 1.5(7)
C18 C19 C20 Si1 -168.8(4)
C16 C17 O3 C21 -105.9(6)
C18 C17 O3 C21 79.8(6)
C17 O3 C21 C22 -169.7(6)
C17 O3 C21 C23 68.8(6)
C19 C18 O4 C24 -0.1(8)
C17 C18 O4 C24 176.6(4)
C18 O4 C24 C26 74.9(6)
C18 O4 C24 C25 -163.1(4)
C3 P1 C27 C28 -137.1(4)
C15 P1 C27 C28 118.3(4)
Pt1 P1 C27 C28 -12.3(5)
Si1 P1 C27 C28 174.0(5)
C3 P1 C27 C32 44.5(4)
C15 P1 C27 C32 -60.1(4)
Pt1 P1 C27 C32 169.3(3)
Si1 P1 C27 C32 -4.4(3)
C32 C27 C28 C29 -3.7(7)
P1 C27 C28 C29 177.9(4)
C27 C28 C29 O5 -175.8(5)
C27 C28 C29 C30 0.5(7)
O5 C29 C30 O6 6.0(7)
C28 C29 C30 O6 -170.6(5)
O5 C29 C30 C31 179.3(5)
C28 C29 C30 C31 2.7(8)
O6 C30 C31 C32 170.3(5)
C29 C30 C31 C32 -2.9(8)
C30 C31 C32 C27 -0.2(7)
C30 C31 C32 Si1 173.8(4)
C28 C27 C32 C31 3.5(7)
P1 C27 C32 C31 -178.1(3)
C28 C27 C32 Si1 -171.3(4)
P1 C27 C32 Si1 7.1(5)
C28 C29 O5 C33 -12.5(8)
C30 C29 O5 C33 171.1(5)
C29 O5 C33 C34 -71.3(6)
C29 O5 C33 C35 167.3(5)
C31 C30 O6 C36 90.3(6)
C29 C30 O6 C36 -96.5(6)
C30 O6 C36 C38 57.2(8)
C30 O6 C36 C37 -175.3(5)
C3 C8 Si1 C39 177.0(3)
C7 C8 Si1 C39 -3.3(5)
C3 C8 Si1 C20 -52.2(4)
C7 C8 Si1 C20 127.5(5)
C3 C8 Si1 C32 50.2(4)
C7 C8 Si1 C32 -130.1(5)
C3 C8 Si1 P1 -1.4(3)
C7 C8 Si1 P1 178.3(5)
C15 C20 Si1 C39 179.9(3)
C19 C20 Si1 C39 -9.7(5)
C15 C20 Si1 C8 52.9(4)
C19 C20 Si1 C8 -136.6(5)
C15 C20 Si1 C32 -52.0(4)
C19 C20 Si1 C32 118.5(5)
C15 C20 Si1 P1 1.9(3)
C19 C20 Si1 P1 172.3(5)
C31 C32 Si1 C39 5.6(5)
C27 C32 Si1 C39 179.6(3)
C31 C32 Si1 C8 129.7(5)
C27 C32 Si1 C8 -56.2(4)
C31 C32 Si1 C20 -124.0(5)
C27 C32 Si1 C20 50.0(4)
C31 C32 Si1 P1 -178.2(5)
C27 C32 Si1 P1 -4.1(3)
C3 P1 Si1 C39 -26(3)
C27 P1 Si1 C39 97(3)
C15 P1 Si1 C39 -151(3)
Pt1 P1 Si1 C39 -55(3)
C3 P1 Si1 C8 1.1(2)
C27 P1 Si1 C8 124.1(2)
C15 P1 Si1 C8 -124.1(2)
Pt1 P1 Si1 C8 -27.9(4)
C3 P1 Si1 C20 123.8(2)
C27 P1 Si1 C20 -113.2(2)
C15 P1 Si1 C20 -1.5(2)
Pt1 P1 Si1 C20 94.8(4)
C3 P1 Si1 C32 -119.7(2)
C27 P1 Si1 C32 3.2(2)
C15 P1 Si1 C32 115.0(2)
Pt1 P1 Si1 C32 -148.7(4)
C8 Si1 C39 C44 135.0(4)
C20 Si1 C39 C44 12.5(5)
C32 Si1 C39 C44 -106.6(4)
P1 Si1 C39 C44 161(2)
C8 Si1 C39 C40 -40.6(4)
C20 Si1 C39 C40 -163.1(4)
C32 Si1 C39 C40 77.8(4)
P1 Si1 C39 C40 -15(3)
C44 C39 C40 C41 0.0(7)
Si1 C39 C40 C41 176.0(4)
C39 C40 C41 C42 -0.5(8)
C40 C41 C42 N1 -178.8(5)
C40 C41 C42 C43 1.6(7)
N1 C42 C43 C44 178.2(5)
C41 C42 C43 C44 -2.3(7)
C42 C43 C44 C39 1.8(8)
C40 C39 C44 C43 -0.6(7)
Si1 C39 C44 C43 -176.3(4)
C43 C42 N1 C45 170.8(5)
C41 C42 N1 C45 -8.7(8)
C43 C42 N1 C46 -2.6(8)
C41 C42 N1 C46 177.8(5)
C1 Pt1 P2 C59 -90.1(7)
C2 Pt1 P2 C59 -69.3(2)
P1 Pt1 P2 C59 107.33(17)
C1 Pt1 P2 C47 25.5(7)
C2 Pt1 P2 C47 46.2(2)
P1 Pt1 P2 C47 -137.12(18)
C1 Pt1 P2 C71 145.7(7)
C2 Pt1 P2 C71 166.4(2)
P1 Pt1 P2 C71 -16.9(2)
C59 P2 C47 C48 139.6(4)
C71 P2 C47 C48 -116.3(4)
Pt1 P2 C47 C48 21.1(5)
C59 P2 C47 C52 -46.6(4)
C71 P2 C47 C52 57.4(4)
Pt1 P2 C47 C52 -165.1(3)
C52 C47 C48 C49 -0.9(8)
P2 C47 C48 C49 172.9(4)
C47 C48 C49 O7 -173.9(5)
C47 C48 C49 C50 2.8(8)
O7 C49 C50 O8 -2.6(8)
C48 C49 C50 O8 -179.3(5)
O7 C49 C50 C51 174.2(5)
C48 C49 C50 C51 -2.4(8)
O8 C50 C51 C52 176.7(5)
C49 C50 C51 C52 0.1(8)
C50 C51 C52 C47 1.7(8)
C50 C51 C52 Si2 -170.4(4)
C48 C47 C52 C51 -1.4(7)
P2 C47 C52 C51 -175.1(4)
C48 C47 C52 Si2 171.9(4)
P2 C47 C52 Si2 -1.9(5)
C48 C49 O7 C53 -114.7(6)
C50 C49 O7 C53 68.6(7)
C49 O7 C53 C54 92.8(8)
C49 O7 C53 C55 -144.7(6)
C51 C50 O8 C56 7.8(8)
C49 C50 O8 C56 -175.5(5)
C50 O8 C56 C57 72.2(7)
C50 O8 C56 C58 -165.4(5)
C47 P2 C59 C64 45.5(5)
C71 P2 C59 C64 -52.1(4)
Pt1 P2 C59 C64 169.3(4)
C47 P2 C59 C60 -131.6(4)
C71 P2 C59 C60 130.8(4)
Pt1 P2 C59 C60 -7.8(4)
C64 C59 C60 C61 0.0(7)
P2 C59 C60 C61 177.2(4)
C59 C60 C61 O9 -179.5(5)
C59 C60 C61 C62 0.0(7)
C60 C61 C62 O10 -179.4(4)
O9 C61 C62 O10 0.0(6)
C60 C61 C62 C63 -1.3(7)
O9 C61 C62 C63 178.1(4)
O10 C62 C63 C64 -179.3(5)
C61 C62 C63 C64 2.8(7)
C62 C63 C64 C59 -2.8(7)
C62 C63 C64 Si2 177.0(4)
C60 C59 C64 C63 1.4(7)
P2 C59 C64 C63 -175.7(4)
C60 C59 C64 Si2 -178.5(4)
P2 C59 C64 Si2 4.4(5)
C60 C61 O9 C65 6.8(7)
C62 C61 O9 C65 -172.6(4)
C61 O9 C65 C66 -84.6(6)
C61 O9 C65 C67 154.1(5)
C63 C62 O10 C68 1.1(7)
C61 C62 O10 C68 179.0(4)
C62 O10 C68 C70 74.8(6)
C62 O10 C68 C69 -164.2(5)
C59 P2 C71 C72 -142.8(4)
C47 P2 C71 C72 112.7(4)
Pt1 P2 C71 C72 -16.2(5)
C59 P2 C71 C76 43.3(4)
C47 P2 C71 C76 -61.2(4)
Pt1 P2 C71 C76 169.8(3)
C76 C71 C72 C73 -5.4(7)
P2 C71 C72 C73 -179.2(4)
C71 C72 C73 O11 -179.8(5)
C71 C72 C73 C74 -1.2(7)
O11 C73 C74 O12 -1.6(7)
C72 C73 C74 O12 179.8(4)
O11 C73 C74 C75 -175.1(4)
C72 C73 C74 C75 6.2(7)
O12 C74 C75 C76 -178.6(4)
C73 C74 C75 C76 -4.7(7)
C74 C75 C76 C71 -1.8(7)
C74 C75 C76 Si2 169.5(4)
C72 C71 C76 C75 6.9(7)
P2 C71 C76 C75 -179.1(4)
C72 C71 C76 Si2 -165.3(4)
P2 C71 C76 Si2 8.7(5)
C72 C73 O11 C77 -2.8(7)
C74 C73 O11 C77 178.7(4)
C73 O11 C77 C78 -80.3(5)
C73 O11 C77 C79 156.9(4)
C75 C74 O12 C80 -127.3(5)
C73 C74 O12 C80 59.1(7)
C74 O12 C80 C82 -167.5(6)
C74 O12 C80 C81 75.5(6)
C63 C64 Si2 C83 -6.4(5)
C59 C64 Si2 C83 173.4(4)
C63 C64 Si2 C76 -131.4(5)
C59 C64 Si2 C76 48.4(4)
C63 C64 Si2 C52 126.4(5)
C59 C64 Si2 C52 -53.8(4)
C75 C76 Si2 C83 8.2(5)
C71 C76 Si2 C83 179.7(3)
C75 C76 Si2 C64 132.0(4)
C71 C76 Si2 C64 -56.6(4)
C75 C76 Si2 C52 -122.2(4)
C71 C76 Si2 C52 49.3(4)
C51 C52 Si2 C83 -6.9(6)
C47 C52 Si2 C83 -179.3(3)
C51 C52 Si2 C64 -135.0(5)
C47 C52 Si2 C64 52.5(4)
C51 C52 Si2 C76 119.6(5)
C47 C52 Si2 C76 -52.9(4)
C64 Si2 C83 C88 136.6(4)
C76 Si2 C83 C88 -105.5(5)
C52 Si2 C83 C88 13.0(6)
C64 Si2 C83 C84 -44.1(5)
C76 Si2 C83 C84 73.9(5)
C52 Si2 C83 C84 -167.7(4)
C88 C83 C84 C85 -2.7(8)
Si2 C83 C84 C85 177.9(4)
C83 C84 C85 C86 2.9(9)
C84 C85 C86 N2 177.8(5)
C84 C85 C86 C87 -1.4(8)
N2 C86 C87 C88 -179.3(5)
C85 C86 C87 C88 -0.1(8)
C86 C87 C88 C83 0.2(8)
C84 C83 C88 C87 1.2(7)
Si2 C83 C88 C87 -179.5(4)
C87 C86 N2 C89 -177.8(6)
C85 C86 N2 C89 3.0(8)
C87 C86 N2 C90 -15.6(8)
C85 C86 N2 C90 165.3(5)
O13 C92 O14 C93 7(3)
C91 C92 O14 C93 178.9(12)
C92 O14 C93 C94 107(2)
